data_4504681
loop_
_publ_author_name
'Zhang, Jie-Peng'
'Lin, Yan-Yong'
'Huang, Xiao-Chun'
'Chen, Xiao-Ming'

_publ_section_title
;
 From One- to Three-Dimensional Architectures:&#x2009; Supramolecular
 Isomerism of Copper(I) 3,5-Di(4-pyridyl)-1,2,4-triazolate Involving in
 Situ Ligand Synthesis
;
_journal_issue 2
_journal_name_full 'Crystal Growth &amp; Design'
_journal_page_first 519
_journal_paper_doi 10.1021/cg050453l
_journal_volume 6
_journal_year 2006
_chemical_formula_sum 'C12 H19 Cu N6 O4'
_chemical_formula_weight 374.87
_chemical_name_systematic
; 
 ? 
;
_space_group_IT_number 14
_symmetry_cell_setting monoclinic
_symmetry_space_group_name_Hall '-P 2ybc'
_symmetry_space_group_name_H-M 'P 1 21/c 1'
_atom_sites_solution_hydrogens geom
_atom_sites_solution_primary direct
_atom_sites_solution_secondary difmap
_audit_creation_method SHELXL-97
_cell_angle_alpha 90.00
_cell_angle_beta 90.256(2)
_cell_angle_gamma 90.00
_cell_formula_units_Z 4
_cell_length_a 9.2065(8)
_cell_length_b 25.574(2)
_cell_length_c 6.8104(6)
_cell_measurement_temperature 293(2)
_cell_volume 1603.5(2)
_computing_cell_refinement SAINT
_computing_data_collection SMART
_computing_data_reduction SAINT
_computing_structure_refinement 'SHELXL-97 (Sheldrick, 1997)'
_computing_structure_solution 'SHELXS-97 (Sheldrick, 1990)'
_diffrn_ambient_temperature 293(2)
_diffrn_measured_fraction_theta_full 0.951
_diffrn_measured_fraction_theta_max 0.951
_diffrn_measurement_device_type 'Bruker APEX CCD'
_diffrn_measurement_method '/w scan'
_diffrn_radiation_monochromator graphite
_diffrn_radiation_source 'fine-focus sealed tube'
_diffrn_radiation_type MoK\a
_diffrn_radiation_wavelength 0.71073
_diffrn_reflns_av_R_equivalents 0.0279
_diffrn_reflns_av_sigmaI/netI 0.0325
_diffrn_reflns_limit_h_max 10
_diffrn_reflns_limit_h_min -11
_diffrn_reflns_limit_k_max 33
_diffrn_reflns_limit_k_min -30
_diffrn_reflns_limit_l_max 8
_diffrn_reflns_limit_l_min -3
_diffrn_reflns_number 6728
_diffrn_reflns_theta_full 27.49
_diffrn_reflns_theta_max 27.48
_diffrn_reflns_theta_min 2.21
_exptl_absorpt_coefficient_mu 1.391
_exptl_absorpt_correction_T_max 0.7683
_exptl_absorpt_correction_T_min 0.7224
_exptl_absorpt_correction_type multi-scan
_exptl_absorpt_process_details SADABS
_exptl_crystal_colour pale-yellow
_exptl_crystal_density_diffrn 1.553
_exptl_crystal_density_method 'not measured'
_exptl_crystal_description needle-like
_exptl_crystal_F_000 776
_exptl_crystal_size_max 0.25
_exptl_crystal_size_mid 0.25
_exptl_crystal_size_min 0.20
_refine_diff_density_max 0.318
_refine_diff_density_min -0.295
_refine_diff_density_rms 0.081
_refine_ls_extinction_method none
_refine_ls_goodness_of_fit_ref 1.013
_refine_ls_hydrogen_treatment mixed
_refine_ls_matrix_type full
_refine_ls_number_parameters 252
_refine_ls_number_reflns 3491
_refine_ls_number_restraints 0
_refine_ls_restrained_S_all 1.013
_refine_ls_R_factor_all 0.0468
_refine_ls_R_factor_gt 0.0419
_refine_ls_shift/su_max 0.001
_refine_ls_shift/su_mean 0.000
_refine_ls_structure_factor_coef Fsqd
_refine_ls_weighting_details 'calc w=1/[\s^2^(Fo^2^)+(0.0687P)^2^+0.0000P] where P=(Fo^2^+2Fc^2^)/3'
_refine_ls_weighting_scheme calc
_refine_ls_wR_factor_gt 0.0995
_refine_ls_wR_factor_ref 0.1011
_reflns_number_gt 2840
_reflns_number_total 3491
_reflns_threshold_expression >2sigma(I)
_cod_data_source_file cg050453lsi20050902_093943.cif
_cod_data_source_block compound_3
_cod_original_sg_symbol_H-M P2(1)/c
_cod_database_code 4504681

loop_
_symmetry_equiv_pos_as_xyz
'x, y, z'
'-x, y+1/2, -z+1/2'
'-x, -y, -z'
'x, -y-1/2, z-1/2'

loop_
_atom_site_label
_atom_site_type_symbol
_atom_site_fract_x
_atom_site_fract_y
_atom_site_fract_z
_atom_site_U_iso_or_equiv
_atom_site_adp_type
_atom_site_occupancy
_atom_site_symmetry_multiplicity
_atom_site_calc_flag
_atom_site_refinement_flags
Cu1 Cu 0.30598(3) 0.342874(9) 0.64010(4) 0.03977(12) Uani 1 1 d .
C1 C 0.2255(2) 0.10058(7) 0.6827(3) 0.0294(4) Uani 1 1 d .
C2 C 0.2454(2) 0.15721(7) 0.6647(3) 0.0301(4) Uani 1 1 d .
C3 C 0.1300(2) 0.19157(8) 0.6890(4) 0.0425(5) Uani 1 1 d .
H3A H 0.0375 0.1787 0.7139 0.051 Uiso 1 1 calc R
C4 C 0.1526(2) 0.24441(8) 0.6762(4) 0.0435(5) Uani 1 1 d .
H4A H 0.0726 0.2663 0.6899 0.052 Uiso 1 1 calc R
C5 C 0.3937(2) 0.23360(8) 0.6208(4) 0.0385(5) Uani 1 1 d .
H5A H 0.4851 0.2476 0.5964 0.046 Uiso 1 1 calc R
C6 C 0.3803(2) 0.17964(8) 0.6298(4) 0.0381(5) Uani 1 1 d .
H6A H 0.4615 0.1585 0.6126 0.046 Uiso 1 1 calc R
C7 C 0.1356(2) 0.02689(7) 0.7250(3) 0.0284(4) Uani 1 1 d .
C8 C 0.0337(2) -0.01680(7) 0.7582(3) 0.0292(4) Uani 1 1 d .
C9 C -0.1150(2) -0.00894(8) 0.7528(3) 0.0330(4) Uani 1 1 d .
H9A H -0.1526 0.0243 0.7312 0.040 Uiso 1 1 calc R
C10 C -0.2079(2) -0.05115(7) 0.7799(3) 0.0335(4) Uani 1 1 d .
H10A H -0.3074 -0.0452 0.7722 0.040 Uiso 1 1 calc R
C11 C -0.0174(2) -0.10641(8) 0.8263(3) 0.0383(5) Uani 1 1 d .
H11A H 0.0180 -0.1397 0.8535 0.046 Uiso 1 1 calc R
C12 C 0.0811(2) -0.06676(8) 0.7984(3) 0.0370(5) Uani 1 1 d .
H12A H 0.1801 -0.0737 0.8068 0.044 Uiso 1 1 calc R
N1 N 0.33769(17) 0.06719(6) 0.6810(3) 0.0336(4) Uani 1 1 d .
N2 N 0.27820(18) 0.01896(6) 0.7099(3) 0.0335(4) Uani 1 1 d .
N3 N 0.09632(16) 0.07709(6) 0.7087(2) 0.0276(3) Uani 1 1 d .
N4 N 0.28288(17) 0.26662(7) 0.6452(3) 0.0357(4) Uani 1 1 d .
N5 N -0.16208(18) -0.09974(6) 0.8165(3) 0.0330(4) Uani 1 1 d .
N6 N 0.5007(2) 0.37747(9) 0.5870(4) 0.0510(5) Uani 1 1 d .
H61 H 0.571(3) 0.3549(13) 0.544(5) 0.062(8) Uiso 1 1 d .
H62 H 0.545(4) 0.3984(14) 0.683(5) 0.083(10) Uiso 1 1 d .
H63 H 0.486(4) 0.3997(14) 0.484(6) 0.079(11) Uiso 1 1 d .
O1 O 0.7558(3) 0.30818(10) 0.4754(4) 0.0689(6) Uani 1 1 d .
H11 H 0.788(4) 0.2779(17) 0.422(6) 0.095(12) Uiso 1 1 d .
H12 H 0.783(4) 0.3259(14) 0.399(5) 0.063(10) Uiso 1 1 d .
O2 O 0.60339(19) 0.43065(6) 0.9814(3) 0.0464(4) Uani 1 1 d .
H21 H 0.616(3) 0.4636(12) 0.925(4) 0.060(8) Uiso 1 1 d .
H22 H 0.530(3) 0.4358(10) 1.033(4) 0.045(8) Uiso 1 1 d .
O3 O 0.81631(19) 0.37300(7) 1.1568(3) 0.0483(4) Uani 1 1 d .
H31 H 0.889(3) 0.3933(12) 1.164(4) 0.056(8) Uiso 1 1 d .
H32 H 0.753(3) 0.3946(12) 1.110(4) 0.055(8) Uiso 1 1 d .
O4 O 0.7702(3) 0.29434(8) 0.8755(4) 0.0732(7) Uani 1 1 d .
H41 H 0.802(4) 0.3213(15) 0.958(5) 0.076(10) Uiso 1 1 d .
H42 H 0.770(5) 0.3025(16) 0.761(7) 0.096(15) Uiso 1 1 d .

loop_
_atom_site_aniso_label
_atom_site_aniso_U_11
_atom_site_aniso_U_22
_atom_site_aniso_U_33
_atom_site_aniso_U_23
_atom_site_aniso_U_13
_atom_site_aniso_U_12
Cu1 0.04260(18) 0.02364(16) 0.0531(2) -0.00241(10) -0.00034(13) 0.00160(9)
C1 0.0305(9) 0.0238(9) 0.0339(10) -0.0009(8) 0.0026(8) 0.0000(7)
C2 0.0298(9) 0.0264(9) 0.0342(11) -0.0042(7) 0.0012(8) -0.0017(7)
C3 0.0263(10) 0.0269(10) 0.0743(17) -0.0043(10) 0.0093(10) -0.0023(8)
C4 0.0344(10) 0.0284(10) 0.0679(16) -0.0017(10) 0.0061(10) 0.0037(8)
C5 0.0308(10) 0.0282(10) 0.0566(14) -0.0004(9) 0.0065(9) -0.0040(8)
C6 0.0329(10) 0.0266(10) 0.0548(14) -0.0033(9) 0.0089(9) -0.0001(8)
C7 0.0312(9) 0.0248(9) 0.0293(10) -0.0021(7) 0.0047(7) -0.0026(7)
C8 0.0345(10) 0.0276(9) 0.0253(9) 0.0001(7) 0.0045(7) -0.0038(7)
C9 0.0324(9) 0.0249(9) 0.0416(11) 0.0047(8) 0.0015(8) 0.0027(7)
C10 0.0284(9) 0.0241(9) 0.0481(12) 0.0021(8) 0.0006(8) 0.0016(7)
C11 0.0356(10) 0.0254(9) 0.0540(14) 0.0042(9) 0.0089(9) 0.0056(8)
C12 0.0282(9) 0.0322(10) 0.0508(13) 0.0020(9) 0.0048(9) 0.0033(8)
N1 0.0254(7) 0.0267(8) 0.0489(11) -0.0020(7) 0.0038(7) -0.0029(6)
N2 0.0332(8) 0.0225(8) 0.0449(10) 0.0005(7) 0.0050(7) -0.0016(6)
N3 0.0273(8) 0.0228(7) 0.0327(9) -0.0016(6) 0.0053(6) -0.0006(6)
N4 0.0342(8) 0.0227(8) 0.0502(11) -0.0025(7) 0.0002(8) -0.0005(6)
N5 0.0339(8) 0.0251(8) 0.0400(10) 0.0038(7) 0.0030(7) -0.0020(6)
N6 0.0416(11) 0.0467(12) 0.0646(15) -0.0078(12) 0.0058(10) -0.0031(9)
O1 0.0958(17) 0.0527(12) 0.0585(14) 0.0012(11) 0.0243(12) 0.0017(11)
O2 0.0363(9) 0.0353(8) 0.0677(12) 0.0055(8) 0.0111(8) 0.0017(7)
O3 0.0380(9) 0.0331(9) 0.0738(13) 0.0110(8) -0.0001(8) -0.0054(7)
O4 0.114(2) 0.0470(12) 0.0587(14) 0.0006(10) -0.0064(13) -0.0089(12)

loop_
_atom_type_symbol
_atom_type_description
_atom_type_scat_dispersion_real
_atom_type_scat_dispersion_imag
_atom_type_scat_source
C C 0.0033 0.0016 'International Tables Vol C Tables 4.2.6.8 and 6.1.1.4'
H H 0.0000 0.0000 'International Tables Vol C Tables 4.2.6.8 and 6.1.1.4'
N N 0.0061 0.0033 'International Tables Vol C Tables 4.2.6.8 and 6.1.1.4'
O O 0.0106 0.0060 'International Tables Vol C Tables 4.2.6.8 and 6.1.1.4'
Cu Cu 0.3201 1.2651 'International Tables Vol C Tables 4.2.6.8 and 6.1.1.4'

loop_
_geom_angle_atom_site_label_1
_geom_angle_atom_site_label_2
_geom_angle_atom_site_label_3
_geom_angle
_geom_angle_site_symmetry_1
_geom_angle_site_symmetry_3
N4 Cu1 N5 130.91(7) . 2_556
N4 Cu1 N6 122.10(9) . .
N5 Cu1 N6 106.99(8) 2_556 .
N1 C1 N3 113.49(16) . .
N1 C1 C2 122.19(17) . .
N3 C1 C2 124.29(17) . .
C3 C2 C6 116.34(17) . .
C3 C2 C1 121.32(18) . .
C6 C2 C1 122.31(18) . .
C4 C3 C2 120.04(19) . .
C4 C3 H3A 120.0 . .
C2 C3 H3A 120.0 . .
N4 C4 C3 124.2(2) . .
N4 C4 H4A 117.9 . .
C3 C4 H4A 117.9 . .
N4 C5 C6 123.78(19) . .
N4 C5 H5A 118.1 . .
C6 C5 H5A 118.1 . .
C5 C6 C2 119.85(19) . .
C5 C6 H6A 120.1 . .
C2 C6 H6A 120.1 . .
N2 C7 N3 113.93(16) . .
N2 C7 C8 121.56(17) . .
N3 C7 C8 124.51(17) . .
C12 C8 C9 116.90(17) . .
C12 C8 C7 122.08(17) . .
C9 C8 C7 121.01(17) . .
C8 C9 C10 119.50(18) . .
C8 C9 H9A 120.2 . .
C10 C9 H9A 120.2 . .
N5 C10 C9 123.63(18) . .
N5 C10 H10A 118.2 . .
C9 C10 H10A 118.2 . .
N5 C11 C12 123.62(18) . .
N5 C11 H11A 118.2 . .
C12 C11 H11A 118.2 . .
C11 C12 C8 120.23(18) . .
C11 C12 H12A 119.9 . .
C8 C12 H12A 119.9 . .
C1 N1 N2 105.36(15) . .
C7 N2 N1 105.65(15) . .
C7 N3 C1 101.57(15) . .
C5 N4 C4 115.78(18) . .
C5 N4 Cu1 122.92(14) . .
C4 N4 Cu1 121.29(14) . .
C10 N5 C11 116.07(17) . .
C10 N5 Cu1 120.11(13) . 2_546
C11 N5 Cu1 123.80(13) . 2_546
Cu1 N6 H61 114.1(19) . .
Cu1 N6 H62 120(2) . .
H61 N6 H62 106(3) . .
Cu1 N6 H63 106(2) . .
H61 N6 H63 104(3) . .
H62 N6 H63 104(3) . .
H11 O1 H12 97(4) . .
H21 O2 H22 98(3) . .
H31 O3 H32 99(3) . .
H41 O4 H42 113(4) . .

loop_
_geom_bond_atom_site_label_1
_geom_bond_atom_site_label_2
_geom_bond_distance
_geom_bond_site_symmetry_2
Cu1 N4 1.9619(18) .
Cu1 N5 2.0000(16) 2_556
Cu1 N6 2.033(2) .
C1 N1 1.340(2) .
C1 N3 1.345(2) .
C1 C2 1.465(3) .
C2 C3 1.389(3) .
C2 C6 1.390(3) .
C3 C4 1.370(3) .
C3 H3A 0.9300 .
C4 N4 1.345(3) .
C4 H4A 0.9300 .
C5 N4 1.335(3) .
C5 C6 1.387(3) .
C5 H5A 0.9300 .
C6 H6A 0.9300 .
C7 N2 1.333(2) .
C7 N3 1.338(2) .
C7 C8 1.477(2) .
C8 C12 1.377(3) .
C8 C9 1.384(3) .
C9 C10 1.390(3) .
C9 H9A 0.9300 .
C10 N5 1.335(2) .
C10 H10A 0.9300 .
C11 N5 1.344(3) .
C11 C12 1.374(3) .
C11 H11A 0.9300 .
C12 H12A 0.9300 .
N1 N2 1.364(2) .
N5 Cu1 2.0000(16) 2_546
N6 H61 0.92(3) .
N6 H62 0.94(4) .
N6 H63 0.91(4) .
O1 H11 0.91(4) .
O1 H12 0.74(4) .
O2 H21 0.93(3) .
O2 H22 0.77(3) .
O3 H31 0.85(3) .
O3 H32 0.86(3) .
O4 H41 0.94(4) .
O4 H42 0.80(5) .

loop_
_geom_hbond_atom_site_label_D
_geom_hbond_atom_site_label_H
_geom_hbond_atom_site_label_A
_geom_hbond_distance_DH
_geom_hbond_distance_HA
_geom_hbond_distance_DA
_geom_hbond_angle_DHA
_geom_hbond_site_symmetry_A
N6 H61 O1 0.92(3) 2.13(4) 3.041(3) 171(3) .
N6 H62 O2 0.94(4) 2.26(4) 3.152(3) 160(3) .
N6 H63 N1 0.91(4) 2.61(4) 3.445(3) 152(3) 4_565
O1 H12 O3 0.74(4) 2.06(4) 2.789(3) 168(4) 1_554
O1 H11 O4 0.91(4) 1.88(4) 2.712(3) 152(4) 4_565
O2 H22 N1 0.77(3) 2.04(3) 2.804(3) 168(3) 4_566
O2 H21 N2 0.93(3) 1.95(3) 2.828(2) 156(3) 2_656
O3 H31 N3 0.85(3) 2.07(3) 2.897(2) 163(3) 4_666
O3 H32 O2 0.86(3) 1.87(3) 2.724(2) 169(3) .
O4 H42 O1 0.80(5) 1.96(5) 2.750(4) 169(4) .
O4 H41 O3 0.94(4) 1.89(4) 2.809(3) 165(3) .
